data_1551524
loop_
_publ_author_name
'Meher, Niranjan'
'Iyer, Parameswar Krishnan'

_publ_section_title
;
 Functional group engineering in naphthalimides: a conceptual insight to
 fine-tune the supramolecular self-assembly and condensed state
 luminescence.
;
_journal_issue 28
_journal_name_full Nanoscale
_journal_page_first 13233
_journal_page_last 13242
_journal_paper_doi 10.1039/c9nr04593g
_journal_volume 11
_journal_year 2019
_chemical_formula_moiety 'C25 H25 N O3'
_chemical_formula_sum 'C25 H25 N O3'
_chemical_formula_weight 387.46
_space_group_crystal_system monoclinic
_space_group_IT_number 15
_space_group_name_Hall '-C 2yc'
_space_group_name_H-M_alt 'C 1 2/c 1'
_symmetry_space_group_name_Hall '-C 2yc'
_symmetry_space_group_name_H-M 'C 1 2/c 1'
_atom_sites_solution_hydrogens geom
_atom_sites_solution_primary dual
_audit_creation_date 2017-10-30
_audit_creation_method SHELXL-2014/7
_audit_update_record
;
2018-03-15 deposited with the CCDC.    2019-06-19 downloaded from the CCDC.
;
_cell_angle_alpha 90
_cell_angle_beta 94.490(8)
_cell_angle_gamma 90
_cell_formula_units_Z 8
_cell_length_a 30.150(3)
_cell_length_b 9.1044(5)
_cell_length_c 14.8046(14)
_cell_measurement_reflns_used 1360
_cell_measurement_temperature 293(2)
_cell_measurement_theta_max 21.8820
_cell_measurement_theta_min 3.3690
_cell_volume 4051.4(6)
_computing_cell_refinement 'CrysAlisPro 1.171.38.46 (Rigaku OD, 2015)'
_computing_data_collection 'CrysAlisPro 1.171.38.46 (Rigaku OD, 2015)'
_computing_data_reduction 'CrysAlisPro 1.171.38.46 (Rigaku OD, 2015)'
_computing_molecular_graphics 'Olex2 (Dolomanov et al., 2009)'
_computing_publication_material 'Olex2 (Dolomanov et al., 2009)'
_computing_structure_refinement 'ShelXL (Sheldrick, 2015)'
_computing_structure_solution 'ShelXT (Sheldrick, 2015)'
_diffrn_ambient_temperature 293(2)
_diffrn_detector 'CCD plate'
_diffrn_detector_area_resol_mean 16.2760
_diffrn_detector_type Eos
_diffrn_measured_fraction_theta_full 0.619
_diffrn_measured_fraction_theta_max 0.719
_diffrn_measurement_details
;
List of Runs (angles in degrees, time in seconds):

  # Type    Start    End  Width  t~exp~   \w     \q     \k     \f   Frames
#--------------------------------------------------------------------------
  1  \f      0.00  72.10   0.70   11.27  43.00   9.15  60.00    --   103
  2  \f     72.00 144.10   0.70   11.27  43.00   9.15   0.00    --   103
;
_diffrn_measurement_device 'four-circle diffractometer'
_diffrn_measurement_device_type 'SuperNova, Single source at offset, Eos'
_diffrn_measurement_method '\f scans'
_diffrn_orient_matrix_type 'CrysAlisPro convention (1999,Acta A55,543-557)'
_diffrn_orient_matrix_UB_11 -0.0059663000
_diffrn_orient_matrix_UB_12 -0.0752745000
_diffrn_orient_matrix_UB_13 0.0000714000
_diffrn_orient_matrix_UB_21 0.0207839000
_diffrn_orient_matrix_UB_22 -0.0183999000
_diffrn_orient_matrix_UB_23 -0.0165420000
_diffrn_orient_matrix_UB_31 0.0094917000
_diffrn_orient_matrix_UB_32 -0.0067962000
_diffrn_orient_matrix_UB_33 0.0451485000
_diffrn_radiation_monochromator mirror
_diffrn_radiation_probe x-ray
_diffrn_radiation_type MoK\a
_diffrn_radiation_wavelength 0.71073
_diffrn_reflns_av_R_equivalents 0.0475
_diffrn_reflns_av_unetI/netI 0.0533
_diffrn_reflns_Laue_measured_fraction_full 0.619
_diffrn_reflns_Laue_measured_fraction_max 0.719
_diffrn_reflns_limit_h_max 26
_diffrn_reflns_limit_h_min -27
_diffrn_reflns_limit_k_max 10
_diffrn_reflns_limit_k_min -6
_diffrn_reflns_limit_l_max 14
_diffrn_reflns_limit_l_min -13
_diffrn_reflns_number 4306
_diffrn_reflns_point_group_measured_fraction_full 0.619
_diffrn_reflns_point_group_measured_fraction_max 0.719
_diffrn_reflns_theta_full 24.354
_diffrn_reflns_theta_max 24.354
_diffrn_reflns_theta_min 2.978
_diffrn_source 'micro-focus sealed X-ray tube'
_diffrn_source_type 'SuperNova (Mo) X-ray Source'
_exptl_absorpt_coefficient_mu 0.083
_exptl_absorpt_correction_T_max 1.00000
_exptl_absorpt_correction_T_min 0.95364
_exptl_absorpt_correction_type multi-scan
_exptl_absorpt_process_details
;
CrysAlisPro 1.171.38.46 (Rigaku Oxford Diffraction, 2015)
Empirical absorption correction using spherical harmonics,
 implemented in SCALE3 ABSPACK scaling algorithm.
;
_exptl_crystal_density_diffrn 1.270
_exptl_crystal_description niddle
_exptl_crystal_F_000 1648
_refine_diff_density_max 0.192
_refine_diff_density_min -0.182
_refine_diff_density_rms 0.043
_refine_ls_extinction_method none
_refine_ls_goodness_of_fit_ref 1.085
_refine_ls_hydrogen_treatment constr
_refine_ls_matrix_type full
_refine_ls_number_parameters 264
_refine_ls_number_reflns 2054
_refine_ls_number_restraints 0
_refine_ls_restrained_S_all 1.085
_refine_ls_R_factor_all 0.0786
_refine_ls_R_factor_gt 0.0579
_refine_ls_shift/su_max 0.000
_refine_ls_shift/su_mean 0.000
_refine_ls_structure_factor_coef Fsqd
_refine_ls_weighting_details 'w=1/[\s^2^(Fo^2^)+(0.0754P)^2^+2.2550P] where P=(Fo^2^+2Fc^2^)/3'
_refine_ls_weighting_scheme calc
_refine_ls_wR_factor_gt 0.1521
_refine_ls_wR_factor_ref 0.1740
_reflns_Friedel_coverage 0.000
_reflns_number_gt 1456
_reflns_number_total 2054
_reflns_threshold_expression 'I > 2\s(I)'
_cod_data_source_file c9nr04593g2.cif
_cod_data_source_block 2
_cod_depositor_comments 'Adding full bibliography for 1551521--1551526.cif.'
_cod_database_code 1551524
_shelx_shelxl_version_number 2014/7
_shelx_space_group_comment
;
The symmetry employed for this shelxl refinement is uniquely defined
by the following loop, which should always be used as a source of
symmetry information in preference to the above space-group names.
They are only intended as comments.
;
_reflns_odcompleteness_completeness 59.84
_reflns_odcompleteness_iscentric 1
_reflns_odcompleteness_theta 24.30
_olex2_refinement_description
;
1. Fixed Uiso
 At 1.2 times of:
  All C(H) groups, All C(H,H) groups
 At 1.5 times of:
  All C(H,H,H) groups
2.a Secondary CH2 refined with riding coordinates:
 C25(H25A,H25B), C24(H24A,H24B), C26(H26A,H26B), C27(H27A,H27B), C28(H28A,H28B)
2.b Aromatic/amide H refined with riding coordinates:
 C13(H13), C12(H12), C3(H3), C16(H16), C5(H5), C15(H15), C4(H4), C19(H19),
 C18(H18)
2.c Idealised Me refined as rotating group:
 C21(H21A,H21B,H21C), C29(H29A,H29B,H29C)
;
_olex2_date_sample_data_collection 2017-10-30
_olex2_submission_special_instructions 'No special instructions were received'
_oxdiff_exptl_absorpt_empirical_details
;
Empirical correction (ABSPACK) includes:
- Absorption correction using spherical harmonics
- Frame scaling
;
_oxdiff_exptl_absorpt_empirical_full_max 1.165
_oxdiff_exptl_absorpt_empirical_full_min 0.820

loop_
_space_group_symop_operation_xyz
'x, y, z'
'-x, y, -z+1/2'
'x+1/2, y+1/2, z'
'-x+1/2, y+1/2, -z+1/2'
'-x, -y, -z'
'x, -y, z-1/2'
'-x+1/2, -y+1/2, -z'
'x+1/2, -y+1/2, z-1/2'

loop_
_atom_site_label
_atom_site_type_symbol
_atom_site_fract_x
_atom_site_fract_y
_atom_site_fract_z
_atom_site_U_iso_or_equiv
_atom_site_adp_type
_atom_site_occupancy
_atom_site_site_symmetry_order
_atom_site_calc_flag
_atom_site_refinement_flags_posn
O23 O 0.61114(9) 0.6408(2) 0.70329(18) 0.0595(8) Uani 1 1 d .
O22 O 0.54020(9) 0.2078(2) 0.65812(19) 0.0681(9) Uani 1 1 d .
N10 N 0.57521(9) 0.4242(3) 0.68541(19) 0.0454(8) Uani 1 1 d .
O20 O 0.30382(9) 1.1489(3) 0.5065(2) 0.0726(9) Uani 1 1 d .
C7 C 0.49623(11) 0.5745(3) 0.6259(2) 0.0381(10) Uani 1 1 d .
C6 C 0.45667(11) 0.6508(3) 0.5980(2) 0.0373(9) Uani 1 1 d .
C11 C 0.45597(12) 0.8065(3) 0.6018(2) 0.0426(10) Uani 1 1 d .
C14 C 0.41550(14) 0.8927(3) 0.5748(2) 0.0420(10) Uani 1 1 d .
C2 C 0.49740(11) 0.4201(3) 0.6237(2) 0.0434(10) Uani 1 1 d .
C9 C 0.57631(13) 0.5762(3) 0.6821(2) 0.0453(10) Uani 1 1 d .
C8 C 0.53501(12) 0.6540(3) 0.6551(2) 0.0397(10) Uani 1 1 d .
C17 C 0.34155(15) 1.0676(3) 0.5254(3) 0.0511(11) Uani 1 1 d .
C1 C 0.53803(13) 0.3407(3) 0.6560(2) 0.0480(11) Uani 1 1 d .
C13 C 0.53318(12) 0.8036(3) 0.6573(2) 0.0452(10) Uani 1 1 d .
H13 H 0.5586 0.8564 0.6767 0.054 Uiso 1 1 calc R
C12 C 0.49409(12) 0.8787(3) 0.6311(2) 0.0497(11) Uani 1 1 d .
H12 H 0.4939 0.9807 0.6336 0.060 Uiso 1 1 calc R
C3 C 0.46033(13) 0.3435(3) 0.5929(2) 0.0519(11) Uani 1 1 d .
H3 H 0.4611 0.2414 0.5914 0.062 Uiso 1 1 calc R
C16 C 0.37786(15) 1.0715(3) 0.4761(3) 0.0530(11) Uani 1 1 d .
H16 H 0.3780 1.1322 0.4256 0.064 Uiso 1 1 calc R
C5 C 0.41952(12) 0.5655(3) 0.5665(2) 0.0486(10) Uani 1 1 d .
H5 H 0.3930 0.6123 0.5472 0.058 Uiso 1 1 calc R
C15 C 0.41459(13) 0.9849(3) 0.5014(3) 0.0499(11) Uani 1 1 d .
H15 H 0.4393 0.9895 0.4676 0.060 Uiso 1 1 calc R
C25 C 0.64804(13) 0.3159(4) 0.6525(3) 0.0584(12) Uani 1 1 d .
H25A H 0.6576 0.4080 0.6273 0.070 Uiso 1 1 calc R
H25B H 0.6338 0.2581 0.6035 0.070 Uiso 1 1 calc R
C4 C 0.42160(13) 0.4167(4) 0.5638(3) 0.0554(11) Uani 1 1 d .
H4 H 0.3967 0.3633 0.5421 0.067 Uiso 1 1 calc R
C19 C 0.37817(15) 0.8882(4) 0.6232(3) 0.0595(12) Uani 1 1 d .
H19 H 0.3776 0.8256 0.6727 0.071 Uiso 1 1 calc R
C24 C 0.61535(13) 0.3463(4) 0.7213(3) 0.0553(12) Uani 1 1 d .
H24A H 0.6066 0.2538 0.7470 0.066 Uiso 1 1 calc R
H24B H 0.6300 0.4043 0.7699 0.066 Uiso 1 1 calc R
C18 C 0.34136(13) 0.9758(4) 0.5990(3) 0.0623(12) Uani 1 1 d .
H18 H 0.3166 0.9723 0.6327 0.075 Uiso 1 1 calc R
C26 C 0.68815(15) 0.2341(4) 0.6941(3) 0.0732(14) Uani 1 1 d .
H26A H 0.7013 0.2909 0.7448 0.088 Uiso 1 1 calc R
H26B H 0.6782 0.1415 0.7179 0.088 Uiso 1 1 calc R
C27 C 0.72350(15) 0.2030(4) 0.6308(3) 0.0752(14) Uani 1 1 d .
H27A H 0.7341 0.2958 0.6085 0.090 Uiso 1 1 calc R
H27B H 0.7101 0.1491 0.5791 0.090 Uiso 1 1 calc R
C21 C 0.30148(15) 1.2381(4) 0.4279(3) 0.0863(16) Uani 1 1 d .
H21A H 0.3058 1.1784 0.3759 0.129 Uiso 1 1 calc GR
H21B H 0.3242 1.3120 0.4342 0.129 Uiso 1 1 calc GR
H21C H 0.2728 1.2844 0.4204 0.129 Uiso 1 1 calc GR
C28 C 0.76276(16) 0.1173(5) 0.6711(4) 0.0916(16) Uani 1 1 d .
H28A H 0.7791 0.1778 0.7163 0.110 Uiso 1 1 calc R
H28B H 0.7520 0.0317 0.7018 0.110 Uiso 1 1 calc R
C29 C 0.79336(16) 0.0687(6) 0.6043(4) 0.1013(17) Uani 1 1 d .
H29A H 0.7777 0.0069 0.5600 0.152 Uiso 1 1 calc GR
H29B H 0.8175 0.0147 0.6345 0.152 Uiso 1 1 calc GR
H29C H 0.8048 0.1528 0.5748 0.152 Uiso 1 1 calc GR

loop_
_atom_site_aniso_label
_atom_site_aniso_U_11
_atom_site_aniso_U_22
_atom_site_aniso_U_33
_atom_site_aniso_U_23
_atom_site_aniso_U_13
_atom_site_aniso_U_12
O23 0.045(2) 0.0576(14) 0.075(2) -0.0069(12) -0.0011(15) 0.0014(12)
O22 0.064(2) 0.0387(14) 0.101(2) -0.0024(12) 0.0057(17) 0.0068(12)
N10 0.040(2) 0.0415(15) 0.055(2) -0.0021(12) 0.0057(16) 0.0046(13)
O20 0.053(2) 0.0765(17) 0.088(2) 0.0146(15) 0.0091(16) 0.0230(14)
C7 0.037(3) 0.0388(17) 0.040(2) -0.0020(14) 0.0099(18) 0.0000(15)
C6 0.035(3) 0.0416(18) 0.036(2) -0.0009(14) 0.0090(18) -0.0014(15)
C11 0.045(3) 0.0401(17) 0.044(2) 0.0030(14) 0.0086(19) 0.0022(16)
C14 0.039(3) 0.0385(18) 0.050(2) 0.0006(15) 0.014(2) 0.0000(16)
C2 0.043(3) 0.0406(18) 0.048(2) -0.0022(15) 0.010(2) 0.0003(16)
C9 0.041(3) 0.049(2) 0.046(2) -0.0032(15) 0.007(2) -0.0006(18)
C8 0.039(3) 0.0382(18) 0.043(2) 0.0000(14) 0.0108(19) -0.0002(15)
C17 0.039(3) 0.047(2) 0.067(3) 0.0004(18) 0.003(2) 0.0082(17)
C1 0.050(3) 0.043(2) 0.053(3) -0.0014(15) 0.013(2) 0.0055(17)
C13 0.041(3) 0.0450(19) 0.050(3) -0.0008(15) 0.006(2) -0.0079(16)
C12 0.046(3) 0.0360(17) 0.067(3) 0.0026(16) 0.006(2) 0.0007(17)
C3 0.053(3) 0.0424(19) 0.061(3) -0.0074(16) 0.006(2) -0.0032(18)
C16 0.048(3) 0.048(2) 0.064(3) 0.0099(17) 0.012(2) 0.0050(18)
C5 0.042(3) 0.052(2) 0.051(2) -0.0017(16) -0.001(2) 0.0014(17)
C15 0.045(3) 0.0454(19) 0.061(3) 0.0056(17) 0.015(2) 0.0024(16)
C25 0.046(3) 0.059(2) 0.070(3) 0.0019(18) 0.001(3) 0.0102(18)
C4 0.047(3) 0.050(2) 0.068(3) -0.0091(17) -0.002(2) -0.0067(18)
C19 0.057(3) 0.058(2) 0.064(3) 0.0145(18) 0.009(3) 0.013(2)
C24 0.046(3) 0.058(2) 0.061(3) 0.0043(18) -0.001(2) 0.0110(17)
C18 0.049(3) 0.068(2) 0.072(3) 0.007(2) 0.021(2) 0.008(2)
C26 0.063(4) 0.077(3) 0.078(3) 0.003(2) 0.000(3) 0.018(2)
C27 0.052(3) 0.077(3) 0.096(4) -0.008(2) 0.001(3) 0.017(2)
C21 0.072(4) 0.081(3) 0.104(4) 0.022(3) -0.002(3) 0.027(2)
C28 0.058(4) 0.114(4) 0.103(4) 0.009(3) 0.004(3) 0.026(3)
C29 0.062(4) 0.118(4) 0.127(5) 0.010(3) 0.024(4) 0.028(3)

loop_
_atom_type_symbol
_atom_type_description
_atom_type_scat_dispersion_real
_atom_type_scat_dispersion_imag
_atom_type_scat_source
C C 0.0033 0.0016 'International Tables Vol C Tables 4.2.6.8 and 6.1.1.4'
H H 0.0000 0.0000 'International Tables Vol C Tables 4.2.6.8 and 6.1.1.4'
N N 0.0061 0.0033 'International Tables Vol C Tables 4.2.6.8 and 6.1.1.4'
O O 0.0106 0.0060 'International Tables Vol C Tables 4.2.6.8 and 6.1.1.4'

loop_
_geom_angle_atom_site_label_1
_geom_angle_atom_site_label_2
_geom_angle_atom_site_label_3
_geom_angle
C9 N10 C1 123.6(3)
C9 N10 C24 118.3(3)
C1 N10 C24 118.0(3)
C17 O20 C21 117.7(3)
C2 C7 C6 120.4(3)
C2 C7 C8 119.8(3)
C8 C7 C6 119.8(3)
C7 C6 C11 119.6(3)
C5 C6 C7 117.1(3)
C5 C6 C11 123.3(3)
C6 C11 C14 122.3(3)
C12 C11 C6 118.6(3)
C12 C11 C14 119.1(3)
C15 C14 C11 120.2(4)
C15 C14 C19 117.6(3)
C19 C14 C11 122.2(3)
C7 C2 C1 120.4(3)
C3 C2 C7 119.8(3)
C3 C2 C1 119.8(3)
O23 C9 N10 119.6(3)
O23 C9 C8 122.3(3)
N10 C9 C8 118.1(3)
C7 C8 C9 120.2(3)
C13 C8 C7 119.0(3)
C13 C8 C9 120.9(3)
O20 C17 C18 115.9(4)
C16 C17 O20 124.5(4)
C16 C17 C18 119.6(3)
O22 C1 N10 119.7(3)
O22 C1 C2 122.8(3)
N10 C1 C2 117.5(3)
C8 C13 H13 119.4
C8 C13 C12 121.3(3)
C12 C13 H13 119.4
C11 C12 C13 121.7(3)
C11 C12 H12 119.1
C13 C12 H12 119.1
C2 C3 H3 119.8
C2 C3 C4 120.4(3)
C4 C3 H3 119.8
C17 C16 H16 120.0
C17 C16 C15 119.9(4)
C15 C16 H16 120.0
C6 C5 H5 119.3
C4 C5 C6 121.5(3)
C4 C5 H5 119.3
C14 C15 C16 121.8(4)
C14 C15 H15 119.1
C16 C15 H15 119.1
H25A C25 H25B 108.0
C24 C25 H25A 109.4
C24 C25 H25B 109.4
C24 C25 C26 111.2(4)
C26 C25 H25A 109.4
C26 C25 H25B 109.4
C3 C4 H4 119.6
C5 C4 C3 120.8(3)
C5 C4 H4 119.6
C14 C19 H19 119.5
C14 C19 C18 121.1(4)
C18 C19 H19 119.5
N10 C24 C25 114.3(3)
N10 C24 H24A 108.7
N10 C24 H24B 108.7
C25 C24 H24A 108.7
C25 C24 H24B 108.7
H24A C24 H24B 107.6
C17 C18 C19 120.0(4)
C17 C18 H18 120.0
C19 C18 H18 120.0
C25 C26 H26A 108.5
C25 C26 H26B 108.5
H26A C26 H26B 107.5
C27 C26 C25 115.0(4)
C27 C26 H26A 108.5
C27 C26 H26B 108.5
C26 C27 H27A 108.5
C26 C27 H27B 108.5
C26 C27 C28 115.2(4)
H27A C27 H27B 107.5
C28 C27 H27A 108.5
C28 C27 H27B 108.5
O20 C21 H21A 109.5
O20 C21 H21B 109.5
O20 C21 H21C 109.5
H21A C21 H21B 109.5
H21A C21 H21C 109.5
H21B C21 H21C 109.5
C27 C28 H28A 108.8
C27 C28 H28B 108.8
H28A C28 H28B 107.7
C29 C28 C27 113.8(4)
C29 C28 H28A 108.8
C29 C28 H28B 108.8
C28 C29 H29A 109.5
C28 C29 H29B 109.5
C28 C29 H29C 109.5
H29A C29 H29B 109.5
H29A C29 H29C 109.5
H29B C29 H29C 109.5

loop_
_geom_bond_atom_site_label_1
_geom_bond_atom_site_label_2
_geom_bond_distance
O23 C9 1.223(4)
O22 C1 1.212(3)
N10 C9 1.385(4)
N10 C1 1.396(4)
N10 C24 1.466(4)
O20 C17 1.368(4)
O20 C21 1.416(5)
C7 C6 1.414(4)
C7 C2 1.407(4)
C7 C8 1.414(4)
C6 C11 1.418(4)
C6 C5 1.412(4)
C11 C14 1.479(5)
C11 C12 1.365(4)
C14 C15 1.372(5)
C14 C19 1.381(5)
C2 C1 1.469(5)
C2 C3 1.366(5)
C9 C8 1.460(5)
C8 C13 1.364(4)
C17 C16 1.363(5)
C17 C18 1.374(5)
C13 H13 0.9300
C13 C12 1.391(4)
C12 H12 0.9300
C3 H3 0.9300
C3 C4 1.384(5)
C16 H16 0.9300
C16 C15 1.387(5)
C5 H5 0.9300
C5 C4 1.357(4)
C15 H15 0.9300
C25 H25A 0.9700
C25 H25B 0.9700
C25 C24 1.498(5)
C25 C26 1.510(5)
C4 H4 0.9300
C19 H19 0.9300
C19 C18 1.391(5)
C24 H24A 0.9700
C24 H24B 0.9700
C18 H18 0.9300
C26 H26A 0.9700
C26 H26B 0.9700
C26 C27 1.501(6)
C27 H27A 0.9700
C27 H27B 0.9700
C27 C28 1.502(5)
C21 H21A 0.9600
C21 H21B 0.9600
C21 H21C 0.9600
C28 H28A 0.9700
C28 H28B 0.9700
C28 C29 1.473(6)
C29 H29A 0.9600
C29 H29B 0.9600
C29 H29C 0.9600
